data_1506985
loop_
_publ_author_name
'Isobe, Hiroyuki'
'Sato, Sota'
'Tanaka, Takatsugu'
'Tokuyama, Hidetoshi'
'Nakamura, Eiichi'

_publ_section_title
;
 Thermal and palladium-catalyzed [3 + 2] synthesis of cyclopentadienone
 acetals from cyclopropenone acetals and acetylenes.
;
_journal_issue 20
_journal_name_full 'Organic letters'
_journal_page_first 3569
_journal_page_last 3571
_journal_paper_doi 10.1021/ol0483450
_journal_volume 6
_journal_year 2004
_chemical_compound_source 'Nakamura laboratory'
_chemical_formula_moiety 'C24 H24 O9 '
_chemical_formula_sum 'C24 H24 O9'
_chemical_formula_weight 456.447
_chemical_name_systematic
;
 ?
;
_space_group_IT_number 14
_symmetry_cell_setting monoclinic
_symmetry_space_group_name_Hall '-P 2yn'
_symmetry_space_group_name_H-M 'P 1 21/n 1'
_atom_sites_solution_hydrogens geom
_audit_creation_method maXus
_cell_angle_alpha 90.00
_cell_angle_beta 107.431(5)
_cell_angle_gamma 90.00
_cell_formula_units_Z 4
_cell_length_a 12.038(2)
_cell_length_b 10.3700(6)
_cell_length_c 18.678(2)
_cell_measurement_temperature 298
_cell_volume 2224.6(5)
_computing_cell_refinement 'HKL Scalepack'
_computing_data_collection 'DIP Image plate'
_computing_data_reduction 'maXus (Mackay et al., 1999)'
_computing_molecular_graphics 'Ortep (Johnson, 1976)'
_computing_publication_material 'maXus(Mackay et al., 1999)'
_computing_structure_refinement 'maXus(Mackay et al., 1999)'
_diffrn_measurement_device 'DIP Image plate'
_diffrn_measurement_method IP
_diffrn_radiation_source 'fine-focus sealed tube'
_diffrn_radiation_type ' MoK\a'
_diffrn_radiation_wavelength_id all
_diffrn_reflns_limit_h_max 14
_diffrn_reflns_limit_h_min 0
_diffrn_reflns_limit_k_max 11
_diffrn_reflns_limit_k_min 0
_diffrn_reflns_limit_l_max 21
_diffrn_reflns_limit_l_min -22
_diffrn_reflns_number 3959
_diffrn_reflns_theta_full 25.76
_diffrn_reflns_theta_max 25.76
_diffrn_reflns_theta_min 2.27
_exptl_absorpt_coefficient_mu 0.10
_exptl_absorpt_correction_type none
_exptl_crystal_colour Colourless
_exptl_crystal_density_diffrn 1.363
_exptl_crystal_density_method 'not measured'
_exptl_crystal_description Cube
_exptl_crystal_F_000 960
_exptl_crystal_size_max 0.2
_exptl_crystal_size_mid 0.2
_exptl_crystal_size_min 0.2
_refine_diff_density_max 0.60
_refine_diff_density_min -0.41
_refine_diff_density_rms 0.10
_refine_ls_extinction_coef 54E4(18)
_refine_ls_extinction_expression
;
 equation(22) p292 'Crystallographic Computing' (1970)
 coefficient is multiplied by 10^4
;
_refine_ls_extinction_method Zachariasen
_refine_ls_goodness_of_fit_all 1.348
_refine_ls_goodness_of_fit_gt 1.355
_refine_ls_goodness_of_fit_ref 1.355
_refine_ls_hydrogen_treatment refxyz
_refine_ls_matrix_type full
_refine_ls_number_constraints 24
_refine_ls_number_parameters 299
_refine_ls_number_reflns 2165
_refine_ls_number_restraints 0
_refine_ls_R_factor_all 0.138
_refine_ls_R_factor_gt 0.091
_refine_ls_shift/su_max 0.013
_refine_ls_shift/su_mean 0.003
_refine_ls_structure_factor_coef F^2^
_refine_ls_weighting_details ' w = 1 / ( s^2^(Fo^2^) + 0.10000 * Fo^2^)'
_refine_ls_weighting_scheme sigma
_refine_ls_wR_factor_all 0.184
_refine_ls_wR_factor_gt 0.176
_refine_ls_wR_factor_ref 0.176
_reflns_d_resolution_high 0.64
_reflns_d_resolution_low 2.12
_reflns_limit_h_max 14
_reflns_limit_h_min 0
_reflns_limit_k_max 11
_reflns_limit_k_min 0
_reflns_limit_l_max 21
_reflns_limit_l_min -22
_reflns_number_gt 2165
_reflns_number_total 4036
_reflns_threshold_expression 'I> 3.00 sigma(I)'
_cod_data_source_file ol0483450si20040820_035617.cif
_cod_data_source_block 16
_cod_depositor_comments
;
The following automatic conversions were performed:

'_symmetry_cell_setting' value 'Monoclinic' changed to 'monoclinic'
according to /home/saulius/struct/CIF-dictionaries/cif_core.dic
dictionary named 'cif_core.dic' version 2.4.1 from 2010-06-29.

Automatic conversion script
Id: cif_fix_values 1715 2011-07-08 13:25:40Z adriana 
;
_cod_original_cell_volume 2224.6(4)
_cod_original_sg_symbol_H-M 'P 21/n        '
_cod_original_formula_sum 'C24 H24 O9 '
_cod_database_code 1506985

loop_
_symmetry_equiv_pos_as_xyz
+X,+Y,+Z
-X,-Y,-Z
'-X+ 1/2,+Y+ 1/2,-Z+ 1/2'
'+X+ 1/2,-Y+ 1/2,+Z+ 1/2'

loop_
_atom_site_label
_atom_site_fract_x
_atom_site_fract_y
_atom_site_fract_z
_atom_site_U_iso_or_equiv
_atom_site_occupancy
_atom_site_adp_type
O1 0.8164(3) 0.0246(3) 0.93426(17) 0.0498(17) 1.00 Uij
C2 0.6958(4) 0.0288(4) 0.9167(2) 0.044(2) 1.00 Uij
O3 0.6588(3) 0.0816(3) 0.97533(18) 0.0514(17) 1.00 Uij
O4 0.6021(3) 0.3046(3) 0.8764(2) 0.0641(19) 1.00 Uij
O5 0.5637(3) -0.1289(3) 0.69659(19) 0.063(2) 1.00 Uij
C6 0.6458(4) 0.2373(5) 0.8303(3) 0.053(3) 1.00 Uij
C7 0.6779(4) -0.2100(4) 0.9538(3) 0.050(2) 1.00 Uij
C8 0.7852(5) -0.2752(4) 0.9710(3) 0.058(3) 1.00 Uij
O9 0.6958(4) 0.2833(3) 0.7909(2) 0.073(2) 1.00 Uij
C10 0.6884(4) -0.1279(4) 0.8220(3) 0.046(2) 1.00 Uij
C11 0.6850(4) 0.0090(4) 0.7892(2) 0.047(2) 1.00 Uij
C12 0.6300(4) 0.0935(4) 0.8389(3) 0.050(2) 1.00 Uij
O13 0.3060(3) 0.0435(4) 0.7899(2) 0.083(2) 1.00 Uij
C14 0.5180(4) -0.0749(4) 0.8611(3) 0.052(3) 1.00 Uij
C15 0.6062(4) -0.2049(5) 0.7606(3) 0.056(3) 1.00 Uij
C16 0.4007(4) 0.1087(5) 0.7890(3) 0.056(3) 1.00 Uij
C17 0.7457(5) 0.0731(5) 1.0475(3) 0.068(3) 1.00 Uij
C18 0.8510(5) 0.1537(5) 1.0493(3) 0.059(3) 1.00 Uij
C19 0.6442(4) -0.1100(4) 0.8924(3) 0.046(2) 1.00 Uij
O20 0.3975(3) 0.2105(4) 0.7569(2) 0.080(2) 1.00 Uij
C21 0.5085(4) 0.0436(4) 0.8305(3) 0.049(2) 1.00 Uij
C22 0.6114(4) -0.0055(5) 0.7085(3) 0.062(3) 1.00 Uij
C23 0.6093(5) -0.2288(5) 1.0016(3) 0.063(3) 1.00 Uij
O24 0.5745(4) -0.3136(4) 0.7608(2) 0.079(2) 1.00 Uij
O25 0.5909(4) 0.0686(4) 0.6567(2) 0.086(3) 1.00 Uij
C26 0.8733(5) 0.1378(5) 0.9735(3) 0.061(3) 1.00 Uij
C27 0.8211(5) -0.3523(5) 1.0327(3) 0.073(3) 1.00 Uij
C28 0.6466(6) -0.3079(5) 1.0638(3) 0.077(4) 1.00 Uij
C29 0.7514(6) -0.3694(6) 1.0783(3) 0.079(4) 1.00 Uij
C30 0.6132(6) 0.4430(5) 0.8726(4) 0.085(4) 1.00 Uij
C31 0.9524(5) 0.1066(6) 1.1149(3) 0.078(4) 1.00 Uij
C32 0.8270(6) 0.2958(6) 1.0612(4) 0.089(4) 1.00 Uij
C33 0.1939(6) 0.1029(8) 0.7530(5) 0.109(5) 1.00 Uij
H29 0.776(3) -0.425(3) 1.1212(19) 0.096605 1.00 Uiso
H27 0.895(4) -0.395(4) 1.044(3) 0.090019 1.00 Uiso
H28 0.599(6) -0.319(6) 1.096(4) 0.095983 1.00 Uiso
H8 0.834(6) -0.266(5) 0.939(3) 0.075965 1.00 Uiso
H23 0.535(6) -0.187(6) 0.991(4) 0.081699 1.00 Uiso
H10 0.764(6) -0.168(6) 0.836(4) 0.064567 1.00 Uiso
H11 0.760(6) 0.044(5) 0.791(4) 0.065607 1.00 Uiso
H14 0.459(4) -0.135(5) 0.865(3) 0.071478 1.00 Uiso
H33A 0.133(5) 0.047(4) 0.757(3) 0.124416 1.00 Uiso
H33B 0.186774 0.116365 0.701005 0.124416 1.00 Uiso
H33C 0.188443 0.184257 0.776312 0.124416 1.00 Uiso
H30A 0.579398 0.483051 0.907503 0.102765 1.00 Uiso
H30B 0.573536 0.472260 0.822731 0.102765 1.00 Uiso
H30C 0.694106 0.465745 0.885184 0.102765 1.00 Uiso
H32A 0.894514 0.345662 1.061975 0.104946 1.00 Uiso
H32B 0.811(5) 0.306(5) 1.108(3) 0.104946 1.00 Uiso
H32C 0.762(8) 0.325(9) 1.021(5) 0.104946 1.00 Uiso
H31A 1.021(5) 0.156(5) 1.118(3) 0.094663 1.00 Uiso
H31B 0.967(4) 0.017(4) 1.108(3) 0.094663 1.00 Uiso
H31C 0.933(8) 0.117(9) 1.161(5) 0.094663 1.00 Uiso
H26A 0.956(5) 0.131(5) 0.982(3) 0.079327 1.00 Uiso
H26B 0.844(8) 0.213(9) 0.944(5) 0.079327 1.00 Uiso
H17A 0.713(5) 0.104(5) 1.086(3) 0.086213 1.00 Uiso
H17B 0.769432 -0.015128 1.057538 0.086213 1.00 Uiso

loop_
_atom_site_aniso_label
_atom_site_aniso_U_11
_atom_site_aniso_U_22
_atom_site_aniso_U_33
_atom_site_aniso_U_12
_atom_site_aniso_U_13
_atom_site_aniso_U_23
O1 0.042(2) 0.0557(19) 0.049(2) -.0037(14) 0.0171(15) -.0063(14)
C2 0.034(3) 0.052(3) 0.044(3) 0.0007(19) 0.017(2) -.0034(19)
O3 0.045(2) 0.057(2) 0.049(2) 0.0030(14) 0.0185(16) -.0048(14)
O4 0.077(3) 0.0428(19) 0.070(3) 0.0061(15) 0.035(2) 0.0003(15)
O5 0.063(2) 0.071(2) 0.047(2) -.0030(18) 0.0078(18) -.0062(17)
C6 0.045(3) 0.053(3) 0.058(3) -.004(2) 0.022(3) 0.004(2)
C7 0.048(3) 0.047(3) 0.051(3) -.003(2) 0.014(2) 0.001(2)
C8 0.059(3) 0.053(3) 0.056(3) 0.007(2) 0.020(3) 0.009(2)
O9 0.082(3) 0.058(2) 0.076(3) -.0043(18) 0.044(2) 0.0105(17)
C10 0.046(3) 0.045(3) 0.043(3) -.0015(19) 0.014(2) -.0029(19)
C11 0.045(3) 0.051(3) 0.041(3) 0.002(2) 0.016(2) 0.0019(19)
C12 0.056(3) 0.048(3) 0.043(3) 0.000(2) 0.023(2) 0.0015(19)
O13 0.042(2) 0.105(3) 0.094(3) 0.003(2) 0.017(2) 0.025(2)
C14 0.045(3) 0.056(3) 0.053(3) 0.001(2) 0.021(2) 0.005(2)
C15 0.055(3) 0.058(3) 0.049(3) -.003(2) 0.012(2) -.007(2)
C16 0.043(3) 0.066(3) 0.055(3) 0.007(2) 0.018(3) 0.005(2)
C17 0.065(4) 0.083(4) 0.051(4) 0.000(3) 0.022(3) -.011(3)
C18 0.055(3) 0.067(3) 0.049(3) -.001(2) 0.015(3) -.013(2)
C19 0.044(3) 0.044(2) 0.046(3) -.0004(19) 0.019(2) 0.0034(19)
O20 0.067(3) 0.085(3) 0.081(3) 0.015(2) 0.020(2) 0.025(2)
C21 0.040(3) 0.055(3) 0.049(3) 0.005(2) 0.015(2) 0.003(2)
C22 0.055(4) 0.064(3) 0.063(4) 0.007(2) 0.023(3) -.003(3)
C23 0.068(4) 0.064(3) 0.053(3) -.004(2) 0.028(3) 0.008(2)
O24 0.083(3) 0.064(3) 0.082(3) -.021(2) 0.019(2) -.0120(18)
O25 0.112(4) 0.087(3) 0.051(3) 0.014(2) 0.020(2) 0.016(2)
C26 0.053(3) 0.063(3) 0.062(4) -.014(2) 0.018(3) -.011(2)
C27 0.071(4) 0.068(4) 0.071(4) 0.014(3) 0.018(3) 0.014(3)
C28 0.094(5) 0.070(3) 0.063(4) 0.000(3) 0.041(4) 0.013(3)
C29 0.095(6) 0.065(4) 0.069(4) 0.004(3) 0.026(4) 0.022(3)
C30 0.100(5) 0.047(3) 0.101(5) 0.004(3) 0.038(4) 0.002(3)
C31 0.071(4) 0.094(4) 0.059(4) 0.008(3) 0.010(3) -.002(3)
C32 0.106(5) 0.074(4) 0.074(5) 0.003(4) 0.020(4) -.011(3)
C33 0.046(4) 0.153(7) 0.114(7) 0.024(4) 0.005(4) 0.044(5)

loop_
_atom_type_symbol
_atom_type_description
_atom_type_scat_dispersion_real
_atom_type_scat_dispersion_imag
_atom_type_scat_source
'C ' 'C ' 0.0033 0.0016 'Waasmaier & Kirfel, 1995'
'H ' 'H ' 0.0000 0.0000 'Waasmaier & Kirfel, 1995'
'O ' 'O ' 0.0106 0.0060 'Waasmaier & Kirfel, 1995'

loop_
_diffrn_radiation_wavelength
0.71073
